data_2244145
loop_
_publ_author_name
'Fitschen, Kerstin'
'Frerichs, Nils'
'Yusufzadeh, Zainab'
'Schmidtmann, Marc'
'Beckhaus, R\"udiger'

_publ_section_title
;
 Crystal structures of the Lewis acid--base adducts
 {[(C~6~H~11~)~2~N]~3~Ti--<i>LB</i>}^+^[MeB(C~6~F~5~)~3~]^{-^}&#x00B7;1.5C~7~H~8~;
 LB = (C~6~H~5~)~3~PO (1), <i>p</i>-F---C~6~H~4~CN (2)
;
_journal_coeditor_code WM5649
_journal_issue 9
_journal_name_full 'Acta Crystallographica Section E'
_journal_page_first
;
;
_journal_paper_doi 10.1107/S2056989022007952
_journal_volume 78
_journal_year 2022
_chemical_formula_iupac '[Ti (C12 H22 N)3 (C18 H15 O P)] (C19 H3 F15 B), 1.5C7 H8'
_chemical_formula_moiety 'Ti C54 H81 N3 O P Ti + C19 H3 F15 B -, 1.5C7 H8'
_chemical_formula_structural '[Ti(N(C6H11)2)3(OP(C6H5)3)] [B(CH3)(C6F5)3] *1.5C7H8'
_chemical_formula_sum 'C83.5 H96 B F15 N3 O P Ti'
_chemical_formula_weight 1532.31
_chemical_name_systematic
;Tris(dicyclohexylamido)(triphenylphosphine oxide)titanium
methyltris(pentafluorophenyl)borate toluene sesquisolvate
;
_space_group_crystal_system triclinic
_space_group_IT_number 2
_space_group_name_Hall '-P 1'
_space_group_name_H-M_alt 'P -1'
_atom_sites_solution_hydrogens difmap
_atom_sites_solution_primary direct
_atom_sites_solution_secondary difmap
_audit_creation_method SHELXL-2018/3
_cell_angle_alpha 86.4852(13)
_cell_angle_beta 80.0328(13)
_cell_angle_gamma 73.6493(12)
_cell_formula_units_Z 2
_cell_length_a 13.8643(5)
_cell_length_b 14.3017(5)
_cell_length_c 20.0502(7)
_cell_measurement_reflns_used 9161
_cell_measurement_temperature 100(2)
_cell_measurement_theta_max 34.17
_cell_measurement_theta_min 2.37
_cell_volume 3756.9(2)
_computing_cell_refinement
;
SAINT (Bruker, 2018)
;
_computing_data_collection
;
APEX3 (Bruker, 2018)
;
_computing_data_reduction
;
SAINT (Bruker, 2018)
;
_computing_publication_material
;
publCIF (Westrip, 2010)
;
_computing_structure_refinement
;
SHELXL (Sheldrick, 2015b)
;
_computing_structure_solution
;
SHELXS (Sheldrick, 2015a)
;
_diffrn_ambient_temperature 100(2)
_diffrn_measured_fraction_theta_full 1.000
_diffrn_measured_fraction_theta_max 1.000
_diffrn_measurement_device_type 'Bruker Photon III CPAD'
_diffrn_measurement_method '\f and \w scans'
_diffrn_radiation_type MoK\a
_diffrn_radiation_wavelength 0.71073
_diffrn_reflns_av_R_equivalents 0.0446
_diffrn_reflns_av_unetI/netI 0.0250
_diffrn_reflns_limit_h_max 22
_diffrn_reflns_limit_h_min -22
_diffrn_reflns_limit_k_max 23
_diffrn_reflns_limit_k_min -23
_diffrn_reflns_limit_l_max 32
_diffrn_reflns_limit_l_min -32
_diffrn_reflns_number 327929
_diffrn_reflns_theta_full 25.242
_diffrn_reflns_theta_max 34.971
_diffrn_reflns_theta_min 1.484
_diffrn_source 'I\mS microfocus'
_exptl_absorpt_coefficient_mu 0.221
_exptl_absorpt_correction_T_max 1.0000
_exptl_absorpt_correction_T_min 0.9582
_exptl_absorpt_correction_type multi-scan
_exptl_absorpt_process_details
;
(<i>SADABS</i>; Krause <i>et al.</i>, 2015)
;
_exptl_crystal_colour yellow
_exptl_crystal_density_diffrn 1.355
_exptl_crystal_description block
_exptl_crystal_F_000 1606
_exptl_crystal_size_max 0.150
_exptl_crystal_size_mid 0.080
_exptl_crystal_size_min 0.070
_refine_diff_density_max 0.999
_refine_diff_density_min -0.604
_refine_ls_extinction_method none
_refine_ls_goodness_of_fit_ref 1.102
_refine_ls_hydrogen_treatment constr
_refine_ls_matrix_type full
_refine_ls_number_parameters 1028
_refine_ls_number_reflns 33017
_refine_ls_number_restraints 0
_refine_ls_restrained_S_all 1.102
_refine_ls_R_factor_all 0.0634
_refine_ls_R_factor_gt 0.0518
_refine_ls_shift/su_max 0.002
_refine_ls_shift/su_mean 0.000
_refine_ls_structure_factor_coef Fsqd
_refine_ls_weighting_details 'w=1/[\s^2^(Fo^2^)+(0.0500P)^2^+2.0000P] where P=(Fo^2^+2Fc^2^)/3'
_refine_ls_weighting_scheme calc
_refine_ls_wR_factor_gt 0.1241
_refine_ls_wR_factor_ref 0.1301
_reflns_number_gt 27967
_reflns_number_total 33017
_reflns_threshold_expression 'I > 2\s(I)'
_cod_data_source_file wm5649sup1.cif
_cod_data_source_block 1
_cod_original_formula_sum 'C83.50 H96 B F15 N3 O P Ti'
_cod_database_code 2244145
_shelx_space_group_comment
;
The symmetry employed for this shelxl refinement is uniquely defined
by the following loop, which should always be used as a source of
symmetry information in preference to the above space-group names.
They are only intended as comments.
;
_shelx_estimated_absorpt_t_min 0.968
_shelx_estimated_absorpt_t_max 0.985

loop_
_space_group_symop_operation_xyz
'x, y, z'
'-x, -y, -z'

loop_
_atom_site_type_symbol
_atom_site_label
_atom_site_fract_x
_atom_site_fract_y
_atom_site_fract_z
_atom_site_U_iso_or_equiv
_atom_site_adp_type
_atom_site_calc_flag
_atom_site_occupancy
_atom_site_disorder_assembly
_atom_site_disorder_group
Ti Ti1 0.18373(2) 0.73812(2) 0.28951(2) 0.01089(3) Uani d 1 . .
P P1 0.39386(2) 0.83191(2) 0.27325(2) 0.01232(5) Uani d 1 . .
O O1 0.29851(6) 0.79577(6) 0.28627(4) 0.01511(13) Uani d 1 . .
N N1 0.22191(7) 0.63370(6) 0.22745(4) 0.01358(14) Uani d 1 . .
N N2 0.13961(6) 0.69553(6) 0.37850(4) 0.01278(14) Uani d 1 . .
N N3 0.06758(7) 0.83131(6) 0.26314(5) 0.01459(15) Uani d 1 . .
C C1 0.27392(8) 0.66344(8) 0.16157(5) 0.01627(17) Uani d 1 . .
H H1 0.268489 0.734286 0.164834 0.020 Uiso calc 1 . .
C C2 0.22418(10) 0.65274(10) 0.10092(6) 0.0228(2) Uani d 1 . .
H H2A 0.224265 0.583917 0.097677 0.027 Uiso calc 1 . .
H H2B 0.152446 0.693057 0.108088 0.027 Uiso calc 1 . .
C C3 0.28018(13) 0.68405(12) 0.03472(7) 0.0330(3) Uani d 1 . .
H H3A 0.246831 0.675068 -0.003333 0.040 Uiso calc 1 . .
H H3B 0.276138 0.754076 0.036657 0.040 Uiso calc 1 . .
C C4 0.39139(13) 0.62480(13) 0.02228(7) 0.0346(3) Uani d 1 . .
H H4A 0.426382 0.646969 -0.020474 0.041 Uiso calc 1 . .
H H4B 0.395683 0.555153 0.017705 0.041 Uiso calc 1 . .
C C5 0.44403(11) 0.63667(11) 0.08093(7) 0.0284(3) Uani d 1 . .
H H5A 0.446256 0.705116 0.082157 0.034 Uiso calc 1 . .
H H5B 0.515049 0.594629 0.073452 0.034 Uiso calc 1 . .
C C6 0.38837(9) 0.60945(9) 0.14907(6) 0.01980(19) Uani d 1 . .
H H6A 0.420353 0.624747 0.185970 0.024 Uiso calc 1 . .
H H6B 0.396545 0.538357 0.150534 0.024 Uiso calc 1 . .
C C7 0.21749(8) 0.53150(7) 0.22859(6) 0.01637(17) Uani d 1 . .
H H7 0.264945 0.498732 0.188091 0.020 Uiso calc 1 . .
C C8 0.11123(9) 0.52357(8) 0.22391(6) 0.01985(19) Uani d 1 . .
H H8A 0.090058 0.555784 0.181602 0.024 Uiso calc 1 . .
H H8B 0.061981 0.557731 0.262533 0.024 Uiso calc 1 . .
C C9 0.10943(11) 0.41712(10) 0.22469(8) 0.0289(3) Uani d 1 . .
H H9A 0.039123 0.414366 0.223770 0.035 Uiso calc 1 . .
H H9B 0.153540 0.384673 0.183626 0.035 Uiso calc 1 . .
C C10 0.14631(13) 0.36288(10) 0.28744(8) 0.0331(3) Uani d 1 . .
H H10A 0.148711 0.293324 0.284938 0.040 Uiso calc 1 . .
H H10B 0.097784 0.390419 0.328355 0.040 Uiso calc 1 . .
C C11 0.25238(12) 0.37128(9) 0.29298(7) 0.0285(3) Uani d 1 . .
H H11A 0.272415 0.340246 0.335865 0.034 Uiso calc 1 . .
H H11B 0.302498 0.336208 0.255056 0.034 Uiso calc 1 . .
C C12 0.25404(10) 0.47751(8) 0.29113(6) 0.0209(2) Uani d 1 . .
H H12A 0.210011 0.510412 0.332070 0.025 Uiso calc 1 . .
H H12B 0.324353 0.480307 0.291971 0.025 Uiso calc 1 . .
C C13 0.22782(8) 0.66381(7) 0.41487(5) 0.01345(16) Uani d 1 . .
H H13 0.289184 0.654740 0.378798 0.016 Uiso calc 1 . .
C C14 0.24348(8) 0.56645(8) 0.45425(5) 0.01650(17) Uani d 1 . .
H H14A 0.190653 0.572927 0.495135 0.020 Uiso calc 1 . .
H H14B 0.237338 0.515166 0.425556 0.020 Uiso calc 1 . .
C C15 0.34950(9) 0.53808(9) 0.47484(6) 0.0211(2) Uani d 1 . .
H H15A 0.360253 0.474906 0.499623 0.025 Uiso calc 1 . .
H H15B 0.401881 0.529853 0.433634 0.025 Uiso calc 1 . .
C C16 0.36197(9) 0.61511(10) 0.51958(6) 0.0229(2) Uani d 1 . .
H H16A 0.432541 0.596693 0.529360 0.027 Uiso calc 1 . .
H H16B 0.315126 0.617890 0.563153 0.027 Uiso calc 1 . .
C C17 0.33926(9) 0.71536(9) 0.48515(6) 0.0206(2) Uani d 1 . .
H H17A 0.392960 0.715551 0.445584 0.025 Uiso calc 1 . .
H H17B 0.340164 0.764965 0.517195 0.025 Uiso calc 1 . .
C C18 0.23552(8) 0.74182(8) 0.46184(6) 0.01700(18) Uani d 1 . .
H H18A 0.224662 0.805365 0.437536 0.020 Uiso calc 1 . .
H H18B 0.181264 0.748616 0.501919 0.020 Uiso calc 1 . .
C C19 0.03521(8) 0.69972(8) 0.41294(5) 0.01412(16) Uani d 1 . .
H H19 -0.011166 0.741660 0.383214 0.017 Uiso calc 1 . .
C C20 0.01124(8) 0.60065(8) 0.41753(6) 0.01755(18) Uani d 1 . .
H H20A 0.033415 0.568953 0.372809 0.021 Uiso calc 1 . .
H H20B 0.049367 0.557822 0.450487 0.021 Uiso calc 1 . .
C C21 -0.10304(9) 0.61381(9) 0.43976(6) 0.0209(2) Uani d 1 . .
H H21A -0.140678 0.652796 0.405106 0.025 Uiso calc 1 . .
H H21B -0.116775 0.549250 0.443456 0.025 Uiso calc 1 . .
C C22 -0.14084(9) 0.66486(10) 0.50781(6) 0.0245(2) Uani d 1 . .
H H22A -0.110029 0.621966 0.543659 0.029 Uiso calc 1 . .
H H22B -0.215737 0.677482 0.519085 0.029 Uiso calc 1 . .
C C23 -0.11296(9) 0.76103(10) 0.50566(7) 0.0244(2) Uani d 1 . .
H H23A -0.133469 0.790155 0.551253 0.029 Uiso calc 1 . .
H H23B -0.151090 0.806881 0.474083 0.029 Uiso calc 1 . .
C C24 0.00140(8) 0.74707(8) 0.48285(6) 0.01853(18) Uani d 1 . .
H H24A 0.039743 0.705173 0.516088 0.022 Uiso calc 1 . .
H H24B 0.016393 0.811001 0.480693 0.022 Uiso calc 1 . .
C C25A 0.02967(11) 0.93444(9) 0.28598(7) 0.0167(2) Uani d 0.872(3) A 1
H H25A -0.040809 0.960850 0.275167 0.020 Uiso calc 0.872(3) A 1
C C26A 0.02251(15) 0.94324(11) 0.36217(8) 0.0304(4) Uani d 0.872(3) A 1
H H26A 0.090977 0.916063 0.374829 0.036 Uiso calc 0.872(3) A 1
H H26B -0.022496 0.904829 0.386210 0.036 Uiso calc 0.872(3) A 1
C C27A -0.0198(2) 1.05016(14) 0.38418(10) 0.0350(5) Uani d 0.872(3) A 1
H H27A -0.091268 1.074648 0.376503 0.042 Uiso calc 0.872(3) A 1
H H27B -0.019407 1.053797 0.433283 0.042 Uiso calc 0.872(3) A 1
C C28A 0.04142(18) 1.11465(12) 0.34602(11) 0.0373(4) Uani d 0.872(3) A 1
H H28A 0.110597 1.095878 0.358230 0.045 Uiso calc 0.872(3) A 1
H H28B 0.008383 1.183299 0.359195 0.045 Uiso calc 0.872(3) A 1
C C29A 0.04929(14) 1.10559(11) 0.27040(10) 0.0311(4) Uani d 0.872(3) A 1
H H29A 0.092797 1.145551 0.246529 0.037 Uiso calc 0.872(3) A 1
H H29B -0.019301 1.130965 0.257629 0.037 Uiso calc 0.872(3) A 1
C C30A 0.09460(15) 0.99918(14) 0.24809(14) 0.0224(3) Uani d 0.872(3) A 1
H H30A 0.165164 0.975131 0.257698 0.027 Uiso calc 0.872(3) A 1
H H30B 0.096964 0.995259 0.198687 0.027 Uiso calc 0.872(3) A 1
C C25B 0.0604(9) 0.9168(8) 0.3028(6) 0.0205(18) Uiso d 0.128(3) A 2
H H25B 0.105441 0.893450 0.337856 0.025 Uiso calc 0.128(3) A 2
C C26B -0.0456(10) 0.9620(10) 0.3405(7) 0.035(3) Uiso d 0.128(3) A 2
H H26C -0.070380 0.910254 0.367030 0.042 Uiso calc 0.128(3) A 2
H H26D -0.091527 0.988301 0.307015 0.042 Uiso calc 0.128(3) A 2
C C27B -0.0524(12) 1.0439(14) 0.3885(10) 0.033(4) Uiso d 0.128(3) A 2
H H27C -0.012487 1.018548 0.425409 0.040 Uiso calc 0.128(3) A 2
H H27D -0.124075 1.074429 0.408735 0.040 Uiso calc 0.128(3) A 2
C C28B -0.0055(15) 1.1207(13) 0.3417(9) 0.047(4) Uiso d 0.128(3) A 2
H H28C -0.051836 1.150061 0.308917 0.057 Uiso calc 0.128(3) A 2
H H28D -0.003997 1.173647 0.370680 0.057 Uiso calc 0.128(3) A 2
C C29B 0.0984(10) 1.0802(10) 0.3034(7) 0.037(3) Uiso d 0.128(3) A 2
H H29C 0.148550 1.060042 0.334833 0.044 Uiso calc 0.128(3) A 2
H H29D 0.117986 1.129536 0.271274 0.044 Uiso calc 0.128(3) A 2
C C30B 0.0950(14) 0.9918(13) 0.2651(8) 0.024(4) Uiso d 0.128(3) A 2
H H30C 0.050790 1.016111 0.230332 0.028 Uiso calc 0.128(3) A 2
H H30D 0.164545 0.962043 0.240791 0.028 Uiso calc 0.128(3) A 2
C C31 0.00393(8) 0.80786(8) 0.21756(6) 0.01763(18) Uani d 1 . .
H H31 0.039993 0.740556 0.200795 0.021 Uiso calc 1 . .
C C32 -0.10107(9) 0.80337(9) 0.25524(6) 0.0216(2) Uani d 1 . .
H H32A -0.092285 0.757197 0.294026 0.026 Uiso calc 1 . .
H H32B -0.140057 0.868514 0.273205 0.026 Uiso calc 1 . .
C C33 -0.16072(11) 0.77042(12) 0.20778(8) 0.0322(3) Uani d 1 . .
H H33A -0.125158 0.702644 0.193564 0.039 Uiso calc 1 . .
H H33B -0.229385 0.771453 0.232384 0.039 Uiso calc 1 . .
C C34 -0.17091(12) 0.83629(13) 0.14553(8) 0.0364(3) Uani d 1 . .
H H34A -0.206840 0.811739 0.114880 0.044 Uiso calc 1 . .
H H34B -0.211898 0.902895 0.159342 0.044 Uiso calc 1 . .
C C35 -0.06702(11) 0.83962(12) 0.10843(7) 0.0312(3) Uani d 1 . .
H H35A -0.075482 0.884664 0.069022 0.037 Uiso calc 1 . .
H H35B -0.028422 0.773940 0.091256 0.037 Uiso calc 1 . .
C C36 -0.00646(10) 0.87351(10) 0.15456(6) 0.0245(2) Uani d 1 . .
H H36A 0.062078 0.871848 0.129452 0.029 Uiso calc 1 . .
H H36B -0.041611 0.941547 0.168353 0.029 Uiso calc 1 . .
C C37 0.43656(8) 0.84548(8) 0.18492(5) 0.01613(17) Uani d 1 . .
C C38 0.36575(10) 0.89837(9) 0.14514(6) 0.0222(2) Uani d 1 . .
H H38 0.295837 0.921024 0.164381 0.027 Uiso calc 1 . .
C C39 0.39753(12) 0.91783(10) 0.07746(6) 0.0283(3) Uani d 1 . .
H H39 0.349574 0.954707 0.050574 0.034 Uiso calc 1 . .
C C40 0.49955(12) 0.88330(10) 0.04912(6) 0.0283(3) Uani d 1 . .
H H40 0.521204 0.896258 0.002747 0.034 Uiso calc 1 . .
C C41 0.56970(11) 0.83010(11) 0.08824(7) 0.0270(2) Uani d 1 . .
H H41 0.639241 0.806355 0.068416 0.032 Uiso calc 1 . .
C C42 0.53928(9) 0.81102(9) 0.15645(6) 0.0212(2) Uani d 1 . .
H H42 0.587761 0.775027 0.183283 0.025 Uiso calc 1 . .
C C43 0.49374(8) 0.75095(7) 0.31144(5) 0.01471(16) Uani d 1 . .
C C44 0.50403(8) 0.65073(8) 0.31449(6) 0.01741(18) Uani d 1 . .
H H44 0.459325 0.625060 0.294935 0.021 Uiso calc 1 . .
C C45 0.57986(9) 0.58876(9) 0.34621(6) 0.0217(2) Uani d 1 . .
H H45 0.586608 0.520723 0.348843 0.026 Uiso calc 1 . .
C C46 0.64578(9) 0.62661(10) 0.37407(6) 0.0235(2) Uani d 1 . .
H H46 0.697564 0.584098 0.395687 0.028 Uiso calc 1 . .
C C47 0.63673(9) 0.72583(10) 0.37063(7) 0.0240(2) Uani d 1 . .
H H47 0.682418 0.750974 0.389543 0.029 Uiso calc 1 . .
C C48 0.56067(9) 0.78836(9) 0.33944(6) 0.01974(19) Uani d 1 . .
H H48 0.554115 0.856366 0.337134 0.024 Uiso calc 1 . .
C C49 0.36942(8) 0.94788(7) 0.31135(5) 0.01411(16) Uani d 1 . .
C C50 0.33452(10) 0.95522(8) 0.38112(6) 0.0202(2) Uani d 1 . .
H H50 0.322453 0.900095 0.406409 0.024 Uiso calc 1 . .
C C51 0.31750(10) 1.04274(8) 0.41345(6) 0.0210(2) Uani d 1 . .
H H51 0.293285 1.047817 0.460765 0.025 Uiso calc 1 . .
C C52 0.33600(9) 1.12289(8) 0.37640(7) 0.0211(2) Uani d 1 . .
H H52 0.323169 1.183218 0.398336 0.025 Uiso calc 1 . .
C C53 0.37304(11) 1.11543(9) 0.30764(7) 0.0251(2) Uani d 1 . .
H H53 0.386772 1.170282 0.282831 0.030 Uiso calc 1 . .
C C54 0.39024(9) 1.02796(8) 0.27472(6) 0.0202(2) Uani d 1 . .
H H54 0.415988 1.022838 0.227595 0.024 Uiso calc 1 . .
F F1 0.86289(8) 0.23884(8) 0.15471(6) 0.0434(2) Uani d 1 . .
F F2 0.93523(10) 0.13184(10) 0.04461(7) 0.0578(3) Uani d 1 . .
F F3 0.82569(11) 0.02381(8) 0.00024(5) 0.0538(3) Uani d 1 . .
F F4 0.64270(11) 0.01982(8) 0.07450(5) 0.0518(3) Uani d 1 . .
F F5 0.56753(9) 0.12686(8) 0.18431(5) 0.0424(2) Uani d 1 . .
F F6 0.72872(8) 0.06269(7) 0.28033(5) 0.0397(2) Uani d 1 . .
F F7 0.66236(10) -0.01679(7) 0.39566(6) 0.0467(3) Uani d 1 . .
F F8 0.51309(9) 0.09344(8) 0.48955(5) 0.0409(2) Uani d 1 . .
F F9 0.43106(7) 0.28459(7) 0.46298(4) 0.03347(19) Uani d 1 . .
F F10 0.49707(7) 0.36744(6) 0.34873(4) 0.02749(16) Uani d 1 . .
F F11 0.78875(7) 0.25151(7) 0.33386(5) 0.03436(19) Uani d 1 . .
F F12 0.88489(7) 0.37892(8) 0.35793(5) 0.0385(2) Uani d 1 . .
F F13 0.86846(7) 0.54676(7) 0.28376(5) 0.0348(2) Uani d 1 . .
F F14 0.75070(9) 0.58404(7) 0.18391(6) 0.0439(2) Uani d 1 . .
F F15 0.65663(9) 0.45785(7) 0.15716(5) 0.0412(2) Uani d 1 . .
C C55 0.70693(11) 0.19516(9) 0.17360(7) 0.0255(2) Uani d 1 . .
C C56 0.80222(12) 0.18848(10) 0.13668(8) 0.0301(3) Uani d 1 . .
C C57 0.84316(13) 0.13138(11) 0.07902(8) 0.0360(3) Uani d 1 . .
C C58 0.78821(16) 0.07678(11) 0.05702(8) 0.0388(4) Uani d 1 . .
C C59 0.69526(15) 0.07655(11) 0.09369(7) 0.0362(3) Uani d 1 . .
C C60 0.65791(13) 0.13375(10) 0.15005(7) 0.0311(3) Uani d 1 . .
C C61 0.61327(10) 0.21929(9) 0.30580(6) 0.0215(2) Uani d 1 . .
C C62 0.65280(11) 0.12165(10) 0.32273(7) 0.0272(2) Uani d 1 . .
C C63 0.62040(13) 0.07831(10) 0.38313(8) 0.0302(3) Uani d 1 . .
C C64 0.54540(12) 0.13302(10) 0.43069(7) 0.0279(3) Uani d 1 . .
C C65 0.50426(10) 0.23019(10) 0.41692(6) 0.0242(2) Uani d 1 . .
C C66 0.53907(10) 0.27061(9) 0.35634(6) 0.0215(2) Uani d 1 . .
C C67 0.71135(9) 0.34890(9) 0.24661(6) 0.0213(2) Uani d 1 . .
C C68 0.77432(9) 0.33369(9) 0.29563(7) 0.0233(2) Uani d 1 . .
C C69 0.82748(10) 0.39763(10) 0.30847(7) 0.0260(2) Uani d 1 . .
C C70 0.82006(10) 0.48246(10) 0.27078(7) 0.0265(2) Uani d 1 . .
C C71 0.76040(11) 0.50096(10) 0.22072(8) 0.0285(3) Uani d 1 . .
C C72 0.70896(11) 0.43481(10) 0.20934(7) 0.0261(2) Uani d 1 . .
C C73 0.53849(11) 0.33612(11) 0.20648(8) 0.0295(3) Uani d 1 . .
H H73A 0.488147 0.298778 0.216137 0.044 Uiso calc 1 . .
H H73B 0.552898 0.347609 0.157545 0.044 Uiso calc 1 . .
H H73C 0.511496 0.398750 0.229659 0.044 Uiso calc 1 . .
B B1 0.64436(11) 0.27427(10) 0.23356(7) 0.0219(2) Uani d 1 . .
C C74A 0.21455(17) 0.22739(16) 0.07877(11) 0.0353(5) Uani d 0.764(4) B 1
C C75A 0.2932(2) 0.19832(19) 0.11473(13) 0.0451(7) Uani d 0.764(4) B 1
H H75A 0.299020 0.140843 0.141923 0.054 Uiso calc 0.764(4) B 1
C C76A 0.3634(2) 0.2484(3) 0.11309(18) 0.0588(9) Uani d 0.764(4) B 1
H H76A 0.417270 0.224698 0.138591 0.071 Uiso calc 0.764(4) B 1
C C77A 0.3585(2) 0.3297(3) 0.07669(18) 0.0642(10) Uani d 0.764(4) B 1
H H77A 0.407783 0.364145 0.077302 0.077 Uiso calc 0.764(4) B 1
C C78A 0.2859(2) 0.36319(19) 0.03966(14) 0.0496(7) Uani d 0.764(4) B 1
H H78A 0.284443 0.420900 0.013261 0.060 Uiso calc 0.764(4) B 1
C C79A 0.20963(17) 0.31452(19) 0.03848(12) 0.0410(6) Uani d 0.764(4) B 1
H H79A 0.157233 0.338941 0.011879 0.049 Uiso calc 0.764(4) B 1
C C80A 0.1332(3) 0.1767(3) 0.0810(2) 0.0693(10) Uani d 0.764(4) B 1
H H80A 0.070158 0.214526 0.108354 0.104 Uiso calc 0.764(4) B 1
H H80B 0.154952 0.111645 0.101295 0.104 Uiso calc 0.764(4) B 1
H H80C 0.121125 0.170821 0.034934 0.104 Uiso calc 0.764(4) B 1
C C74B 0.2613(5) 0.3159(4) 0.0373(3) 0.058(3) Uiso d 0.236(4) B 2
C C75B 0.1846(4) 0.2695(4) 0.0431(3) 0.0323(14) Uiso d 0.236(4) B 2
H H75B 0.133210 0.289779 0.015325 0.039 Uiso calc 0.236(4) B 2
C C76B 0.1829(5) 0.1935(5) 0.0896(3) 0.058(2) Uiso d 0.236(4) B 2
H H76B 0.130391 0.161833 0.093526 0.069 Uiso calc 0.236(4) B 2
C C77B 0.2580(6) 0.1639(5) 0.1302(4) 0.076(4) Uiso d 0.236(4) B 2
H H77B 0.256854 0.111939 0.161978 0.092 Uiso calc 0.236(4) B 2
C C78B 0.3348(5) 0.2102(6) 0.1244(3) 0.056(3) Uiso d 0.236(4) B 2
H H78B 0.386138 0.189990 0.152230 0.067 Uiso calc 0.236(4) B 2
C C79B 0.3365(4) 0.2862(5) 0.0780(3) 0.0451(19) Uiso d 0.236(4) B 2
H H79B 0.388960 0.317936 0.074029 0.054 Uiso calc 0.236(4) B 2
C C80B 0.2585(15) 0.3877(13) -0.0088(10) 0.107(6) Uiso d 0.236(4) B 2
H H80D 0.298969 0.361083 -0.051955 0.161 Uiso calc 0.236(4) B 2
H H80E 0.286539 0.436674 0.006674 0.161 Uiso calc 0.236(4) B 2
H H80F 0.187763 0.418033 -0.014998 0.161 Uiso calc 0.236(4) B 2
C C81 0.0349(3) 0.5322(3) -0.02186(17) 0.0435(8) Uani d 0.5 C -1
C C82 0.0012(9) 0.4594(9) -0.0452(6) 0.075(4) Uani d 0.5 C -1
H H82 0.014630 0.445728 -0.092175 0.090 Uiso calc 0.5 C -1
C C83 -0.0526(3) 0.4059(4) 0.0003(3) 0.0705(17) Uani d 0.5 C -1
H H83 -0.076604 0.357109 -0.016171 0.085 Uiso calc 0.5 C -1
C C84 -0.0708(5) 0.4239(7) 0.0686(5) 0.063(2) Uani d 0.5 C -1
H H84 -0.107429 0.387985 0.099390 0.076 Uiso calc 0.5 C -1
C C85 -0.0351(3) 0.4949(3) 0.09234(18) 0.0407(7) Uani d 0.5 C -1
H H85 -0.045349 0.506993 0.139465 0.049 Uiso calc 0.5 C -1
C C86 0.0149(6) 0.5471(5) 0.0468(3) 0.0301(9) Uani d 0.5 C -1
H H86 0.037228 0.596802 0.063584 0.036 Uiso calc 0.5 C -1
C C87 0.0926(8) 0.5923(8) -0.0683(4) 0.097(4) Uani d 0.5 C -1
H H87A 0.080325 0.656210 -0.048311 0.146 Uiso calc 0.5 C -1
H H87B 0.069269 0.600720 -0.112305 0.146 Uiso calc 0.5 C -1
H H87C 0.165601 0.558829 -0.074512 0.146 Uiso calc 0.5 C -1

loop_
_atom_site_aniso_label
_atom_site_aniso_U_11
_atom_site_aniso_U_22
_atom_site_aniso_U_33
_atom_site_aniso_U_12
_atom_site_aniso_U_13
_atom_site_aniso_U_23
Ti1 0.01189(7) 0.01054(7) 0.01084(7) -0.00382(5) -0.00240(5) 0.00025(5)
P1 0.01357(10) 0.01121(10) 0.01317(10) -0.00491(8) -0.00254(8) 0.00043(8)
O1 0.0156(3) 0.0150(3) 0.0169(3) -0.0073(3) -0.0036(3) 0.0008(3)
N1 0.0161(4) 0.0110(3) 0.0143(3) -0.0046(3) -0.0027(3) 0.0001(3)
N2 0.0127(3) 0.0141(3) 0.0121(3) -0.0042(3) -0.0028(3) 0.0007(3)
N3 0.0162(4) 0.0127(3) 0.0153(4) -0.0034(3) -0.0047(3) -0.0006(3)
C1 0.0206(4) 0.0146(4) 0.0136(4) -0.0047(3) -0.0026(3) -0.0007(3)
C2 0.0262(5) 0.0260(5) 0.0161(4) -0.0053(4) -0.0060(4) -0.0003(4)
C3 0.0467(8) 0.0370(7) 0.0159(5) -0.0133(6) -0.0057(5) 0.0045(5)
C4 0.0439(8) 0.0446(8) 0.0177(5) -0.0215(7) 0.0063(5) -0.0070(5)
C5 0.0314(6) 0.0341(7) 0.0219(5) -0.0179(5) 0.0064(5) -0.0060(5)
C6 0.0192(5) 0.0217(5) 0.0186(5) -0.0075(4) 0.0004(4) -0.0029(4)
C7 0.0182(4) 0.0128(4) 0.0181(4) -0.0049(3) -0.0015(3) -0.0015(3)
C8 0.0195(5) 0.0199(5) 0.0218(5) -0.0091(4) 0.0003(4) -0.0058(4)
C9 0.0303(6) 0.0244(6) 0.0349(7) -0.0158(5) 0.0044(5) -0.0106(5)
C10 0.0432(8) 0.0188(5) 0.0364(7) -0.0161(5) 0.0098(6) -0.0042(5)
C11 0.0390(7) 0.0120(4) 0.0293(6) -0.0040(4) 0.0028(5) 0.0018(4)
C12 0.0267(5) 0.0137(4) 0.0210(5) -0.0032(4) -0.0047(4) 0.0012(4)
C13 0.0133(4) 0.0142(4) 0.0131(4) -0.0040(3) -0.0030(3) 0.0015(3)
C14 0.0171(4) 0.0149(4) 0.0172(4) -0.0044(3) -0.0033(3) 0.0029(3)
C15 0.0181(5) 0.0202(5) 0.0227(5) -0.0016(4) -0.0055(4) 0.0059(4)
C16 0.0201(5) 0.0299(6) 0.0202(5) -0.0067(4) -0.0099(4) 0.0066(4)
C17 0.0193(5) 0.0259(5) 0.0202(5) -0.0091(4) -0.0084(4) 0.0020(4)
C18 0.0178(4) 0.0166(4) 0.0185(4) -0.0055(3) -0.0067(3) -0.0002(3)
C19 0.0128(4) 0.0163(4) 0.0132(4) -0.0041(3) -0.0017(3) -0.0005(3)
C20 0.0158(4) 0.0191(4) 0.0184(4) -0.0074(3) 0.0010(3) -0.0027(3)
C21 0.0174(5) 0.0269(5) 0.0203(5) -0.0106(4) -0.0008(4) 0.0000(4)
C22 0.0176(5) 0.0323(6) 0.0223(5) -0.0089(4) 0.0048(4) -0.0034(4)
C23 0.0163(5) 0.0273(6) 0.0262(5) -0.0028(4) 0.0034(4) -0.0089(4)
C24 0.0156(4) 0.0205(5) 0.0182(4) -0.0036(4) 0.0000(3) -0.0056(4)
C25A 0.0192(5) 0.0119(5) 0.0184(5) -0.0016(4) -0.0063(5) -0.0008(4)
C26A 0.0517(10) 0.0154(6) 0.0206(6) 0.0002(6) -0.0111(6) -0.0031(5)
C27A 0.0556(16) 0.0174(7) 0.0258(8) 0.0024(9) -0.0080(9) -0.0078(5)
C28A 0.0478(11) 0.0168(6) 0.0497(11) -0.0010(6) -0.0242(9) -0.0113(6)
C29A 0.0356(8) 0.0138(6) 0.0445(9) -0.0069(5) -0.0077(7) -0.0013(6)
C30A 0.0237(7) 0.0135(6) 0.0298(10) -0.0064(5) -0.0018(8) -0.0006(7)
C31 0.0183(4) 0.0177(4) 0.0171(4) -0.0030(3) -0.0071(3) 0.0006(3)
C32 0.0199(5) 0.0243(5) 0.0233(5) -0.0086(4) -0.0075(4) 0.0027(4)
C33 0.0275(6) 0.0350(7) 0.0406(8) -0.0124(5) -0.0174(6) 0.0009(6)
C34 0.0298(7) 0.0467(9) 0.0347(7) -0.0052(6) -0.0197(6) -0.0011(6)
C35 0.0316(6) 0.0383(7) 0.0213(5) -0.0002(5) -0.0135(5) -0.0016(5)
C36 0.0263(6) 0.0268(6) 0.0192(5) -0.0042(4) -0.0069(4) 0.0041(4)
C37 0.0205(4) 0.0151(4) 0.0142(4) -0.0077(3) -0.0019(3) -0.0001(3)
C38 0.0267(5) 0.0231(5) 0.0162(4) -0.0057(4) -0.0042(4) 0.0015(4)
C39 0.0416(7) 0.0269(6) 0.0168(5) -0.0098(5) -0.0072(5) 0.0045(4)
C40 0.0436(7) 0.0289(6) 0.0163(5) -0.0199(6) 0.0009(5) 0.0007(4)
C41 0.0278(6) 0.0337(6) 0.0217(5) -0.0169(5) 0.0058(4) -0.0048(5)
C42 0.0204(5) 0.0251(5) 0.0188(5) -0.0094(4) 0.0008(4) -0.0019(4)
C43 0.0143(4) 0.0145(4) 0.0151(4) -0.0037(3) -0.0022(3) 0.0008(3)
C44 0.0172(4) 0.0146(4) 0.0190(4) -0.0034(3) -0.0012(3) 0.0007(3)
C45 0.0207(5) 0.0176(5) 0.0222(5) -0.0001(4) -0.0006(4) 0.0033(4)
C46 0.0186(5) 0.0265(5) 0.0198(5) 0.0016(4) -0.0028(4) 0.0035(4)
C47 0.0187(5) 0.0287(6) 0.0246(5) -0.0035(4) -0.0082(4) -0.0009(4)
C48 0.0176(4) 0.0201(5) 0.0224(5) -0.0049(4) -0.0059(4) -0.0002(4)
C49 0.0152(4) 0.0119(4) 0.0161(4) -0.0049(3) -0.0029(3) -0.0003(3)
C50 0.0288(5) 0.0150(4) 0.0170(4) -0.0078(4) -0.0014(4) -0.0006(3)
C51 0.0254(5) 0.0168(4) 0.0203(5) -0.0051(4) -0.0022(4) -0.0039(4)
C52 0.0196(5) 0.0140(4) 0.0296(6) -0.0041(4) -0.0029(4) -0.0056(4)
C53 0.0311(6) 0.0131(4) 0.0306(6) -0.0087(4) 0.0014(5) -0.0006(4)
C54 0.0256(5) 0.0144(4) 0.0206(5) -0.0078(4) -0.0003(4) 0.0008(4)
F1 0.0294(4) 0.0436(5) 0.0540(6) -0.0099(4) 0.0070(4) -0.0175(5)
F2 0.0496(7) 0.0592(7) 0.0499(7) -0.0031(6) 0.0169(5) -0.0156(6)
F3 0.0899(9) 0.0366(5) 0.0244(4) 0.0016(6) -0.0101(5) -0.0082(4)
F4 0.0992(10) 0.0384(5) 0.0334(5) -0.0354(6) -0.0257(6) 0.0017(4)
F5 0.0563(6) 0.0450(6) 0.0386(5) -0.0342(5) -0.0080(4) 0.0003(4)
F6 0.0490(6) 0.0244(4) 0.0349(5) 0.0045(4) -0.0031(4) 0.0021(3)
F7 0.0743(8) 0.0222(4) 0.0421(6) -0.0093(4) -0.0164(5) 0.0117(4)
F8 0.0640(7) 0.0418(5) 0.0267(4) -0.0320(5) -0.0088(4) 0.0119(4)
F9 0.0365(5) 0.0404(5) 0.0252(4) -0.0168(4) 0.0020(3) -0.0046(3)
F10 0.0332(4) 0.0202(3) 0.0278(4) -0.0051(3) -0.0051(3) -0.0008(3)
F11 0.0328(4) 0.0287(4) 0.0464(5) -0.0119(3) -0.0181(4) 0.0128(4)
F12 0.0303(4) 0.0460(5) 0.0464(5) -0.0163(4) -0.0164(4) 0.0016(4)
F13 0.0282(4) 0.0326(4) 0.0471(5) -0.0170(3) 0.0030(4) -0.0113(4)
F14 0.0581(6) 0.0289(4) 0.0522(6) -0.0248(4) -0.0118(5) 0.0118(4)
F15 0.0587(6) 0.0387(5) 0.0378(5) -0.0269(5) -0.0225(5) 0.0169(4)
C55 0.0354(6) 0.0192(5) 0.0223(5) -0.0080(5) -0.0050(5) 0.0012(4)
C56 0.0357(7) 0.0229(6) 0.0285(6) -0.0046(5) -0.0012(5) -0.0019(5)
C57 0.0428(8) 0.0286(7) 0.0278(6) -0.0001(6) 0.0024(6) -0.0019(5)
C58 0.0673(11) 0.0221(6) 0.0218(6) -0.0016(6) -0.0111(6) -0.0003(5)
C59 0.0672(11) 0.0236(6) 0.0235(6) -0.0173(6) -0.0158(6) 0.0038(5)
C60 0.0486(8) 0.0249(6) 0.0240(6) -0.0162(6) -0.0086(6) 0.0035(5)
C61 0.0247(5) 0.0190(5) 0.0229(5) -0.0088(4) -0.0060(4) 0.0014(4)
C62 0.0350(7) 0.0201(5) 0.0265(6) -0.0067(5) -0.0078(5) 0.0016(4)
C63 0.0444(8) 0.0204(5) 0.0303(6) -0.0127(5) -0.0145(6) 0.0067(5)
C64 0.0400(7) 0.0296(6) 0.0227(5) -0.0217(5) -0.0104(5) 0.0063(5)
C65 0.0281(6) 0.0283(6) 0.0218(5) -0.0158(5) -0.0056(4) -0.0009(4)
C66 0.0254(5) 0.0197(5) 0.0232(5) -0.0105(4) -0.0073(4) 0.0015(4)
C67 0.0225(5) 0.0176(5) 0.0232(5) -0.0056(4) -0.0012(4) -0.0015(4)
C68 0.0205(5) 0.0204(5) 0.0284(6) -0.0056(4) -0.0029(4) 0.0003(4)
C69 0.0182(5) 0.0290(6) 0.0307(6) -0.0068(4) -0.0020(4) -0.0044(5)
C70 0.0217(5) 0.0243(5) 0.0333(6) -0.0102(4) 0.0049(5) -0.0091(5)
C71 0.0326(6) 0.0207(5) 0.0323(6) -0.0117(5) 0.0015(5) -0.0005(5)
C72 0.0313(6) 0.0221(5) 0.0261(6) -0.0100(5) -0.0042(5) 0.0012(4)
C73 0.0295(6) 0.0300(6) 0.0303(6) -0.0095(5) -0.0086(5) 0.0068(5)
B1 0.0255(6) 0.0188(5) 0.0223(6) -0.0076(4) -0.0045(5) 0.0015(4)
C74A 0.0352(10) 0.0353(10) 0.0365(10) -0.0106(8) -0.0021(8) -0.0160(8)
C75A 0.0489(14) 0.0408(12) 0.0375(11) 0.0099(11) -0.0176(10) -0.0136(9)
C76A 0.0378(13) 0.071(2) 0.0635(18) 0.0009(13) -0.0118(12) -0.0377(16)
C77A 0.0330(12) 0.089(2) 0.072(2) -0.0218(14) 0.0105(12) -0.0474(19)
C78A 0.0618(16) 0.0395(12) 0.0435(13) -0.0190(11) 0.0158(12) -0.0151(10)
C79A 0.0286(10) 0.0505(14) 0.0369(11) 0.0029(9) -0.0057(8) -0.0115(9)
C80A 0.071(2) 0.076(2) 0.077(2) -0.0451(18) -0.0034(17) -0.0278(18)
C81 0.0376(16) 0.053(2) 0.0275(14) 0.0069(15) -0.0051(12) -0.0004(13)
C82 0.049(5) 0.105(7) 0.060(4) 0.020(4) -0.028(4) -0.046(4)
C83 0.0343(19) 0.078(3) 0.104(4) -0.011(2) -0.013(2) -0.057(3)
C84 0.0329(19) 0.061(4) 0.094(5) -0.018(2) 0.012(2) -0.021(3)
C85 0.0348(16) 0.057(2) 0.0302(15) -0.0152(15) 0.0014(12) -0.0076(14)
C86 0.028(2) 0.0357(19) 0.0223(18) -0.0005(15) -0.0045(14) -0.0045(14)
C87 0.126(9) 0.085(6) 0.044(3) 0.005(5) 0.016(4) 0.032(4)

loop_
_atom_type_symbol
_atom_type_description
_atom_type_scat_dispersion_real
_atom_type_scat_dispersion_imag
_atom_type_scat_source
C C 0.0033 0.0016 'International Tables Vol C Tables 4.2.6.8 and 6.1.1.4'
H H 0.0000 0.0000 'International Tables Vol C Tables 4.2.6.8 and 6.1.1.4'
B B 0.0013 0.0007 'International Tables Vol C Tables 4.2.6.8 and 6.1.1.4'
N N 0.0061 0.0033 'International Tables Vol C Tables 4.2.6.8 and 6.1.1.4'
O O 0.0106 0.0060 'International Tables Vol C Tables 4.2.6.8 and 6.1.1.4'
F F 0.0171 0.0103 'International Tables Vol C Tables 4.2.6.8 and 6.1.1.4'
P P 0.1023 0.0942 'International Tables Vol C Tables 4.2.6.8 and 6.1.1.4'
Ti Ti 0.2776 0.4457 'International Tables Vol C Tables 4.2.6.8 and 6.1.1.4'

loop_
_geom_angle_atom_site_label_1
_geom_angle_atom_site_label_2
_geom_angle_atom_site_label_3
_geom_angle_site_symmetry_1
_geom_angle_site_symmetry_3
_geom_angle
_geom_angle_publ_flag
N1 Ti1 N2 . . 110.87(4) ?
N1 Ti1 N3 . . 107.05(4) ?
N2 Ti1 N3 . . 105.94(4) ?
N1 Ti1 O1 . . 109.57(4) ?
N2 Ti1 O1 . . 112.06(4) ?
N3 Ti1 O1 . . 111.18(4) ?
N1 Ti1 C25B . . 138.8(3) ?
N2 Ti1 C25B . . 95.3(2) ?
N3 Ti1 C25B . . 32.9(3) ?
O1 Ti1 C25B . . 87.7(2) ?
O1 P1 C37 . . 111.81(5) ?
O1 P1 C49 . . 110.71(5) ?
C37 P1 C49 . . 107.56(5) ?
O1 P1 C43 . . 110.53(5) ?
C37 P1 C43 . . 109.96(5) ?
C49 P1 C43 . . 106.08(5) ?
P1 O1 Ti1 . . 170.99(5) ?
C7 N1 C1 . . 113.10(8) ?
C7 N1 Ti1 . . 136.96(7) ?
C1 N1 Ti1 . . 109.87(6) ?
C19 N2 C13 . . 121.46(8) ?
C19 N2 Ti1 . . 129.19(7) ?
C13 N2 Ti1 . . 109.09(6) ?
C25B N3 C31 . . 134.6(5) ?
C31 N3 C25A . . 112.41(9) ?
C25B N3 Ti1 . . 102.1(5) ?
C31 N3 Ti1 . . 123.07(7) ?
C25A N3 Ti1 . . 124.52(8) ?
N1 C1 C2 . . 113.67(9) ?
N1 C1 C6 . . 111.52(9) ?
C2 C1 C6 . . 110.67(9) ?
N1 C1 H1 . . 106.9 ?
C2 C1 H1 . . 106.9 ?
C6 C1 H1 . . 106.9 ?
C3 C2 C1 . . 111.65(11) ?
C3 C2 H2A . . 109.3 ?
C1 C2 H2A . . 109.3 ?
C3 C2 H2B . . 109.3 ?
C1 C2 H2B . . 109.3 ?
H2A C2 H2B . . 108.0 ?
C4 C3 C2 . . 111.00(12) ?
C4 C3 H3A . . 109.4 ?
C2 C3 H3A . . 109.4 ?
C4 C3 H3B . . 109.4 ?
C2 C3 H3B . . 109.4 ?
H3A C3 H3B . . 108.0 ?
C3 C4 C5 . . 110.29(12) ?
C3 C4 H4A . . 109.6 ?
C5 C4 H4A . . 109.6 ?
C3 C4 H4B . . 109.6 ?
C5 C4 H4B . . 109.6 ?
H4A C4 H4B . . 108.1 ?
C4 C5 C6 . . 111.58(11) ?
C4 C5 H5A . . 109.3 ?
C6 C5 H5A . . 109.3 ?
C4 C5 H5B . . 109.3 ?
C6 C5 H5B . . 109.3 ?
H5A C5 H5B . . 108.0 ?
C5 C6 C1 . . 112.98(10) ?
C5 C6 H6A . . 109.0 ?
C1 C6 H6A . . 109.0 ?
C5 C6 H6B . . 109.0 ?
C1 C6 H6B . . 109.0 ?
H6A C6 H6B . . 107.8 ?
N1 C7 C12 . . 111.05(9) ?
N1 C7 C8 . . 112.52(9) ?
C12 C7 C8 . . 110.29(9) ?
N1 C7 H7 . . 107.6 ?
C12 C7 H7 . . 107.6 ?
C8 C7 H7 . . 107.6 ?
C7 C8 C9 . . 111.21(10) ?
C7 C8 H8A . . 109.4 ?
C9 C8 H8A . . 109.4 ?
C7 C8 H8B . . 109.4 ?
C9 C8 H8B . . 109.4 ?
H8A C8 H8B . . 108.0 ?
C10 C9 C8 . . 111.44(11) ?
C10 C9 H9A . . 109.3 ?
C8 C9 H9A . . 109.3 ?
C10 C9 H9B . . 109.3 ?
C8 C9 H9B . . 109.3 ?
H9A C9 H9B . . 108.0 ?
C9 C10 C11 . . 110.77(11) ?
C9 C10 H10A . . 109.5 ?
C11 C10 H10A . . 109.5 ?
C9 C10 H10B . . 109.5 ?
C11 C10 H10B . . 109.5 ?
H10A C10 H10B . . 108.1 ?
C12 C11 C10 . . 111.16(11) ?
C12 C11 H11A . . 109.4 ?
C10 C11 H11A . . 109.4 ?
C12 C11 H11B . . 109.4 ?
C10 C11 H11B . . 109.4 ?
H11A C11 H11B . . 108.0 ?
C7 C12 C11 . . 112.24(10) ?
C7 C12 H12A . . 109.2 ?
C11 C12 H12A . . 109.2 ?
C7 C12 H12B . . 109.2 ?
C11 C12 H12B . . 109.2 ?
H12A C12 H12B . . 107.9 ?
N2 C13 C14 . . 118.24(8) ?
N2 C13 C18 . . 113.75(8) ?
C14 C13 C18 . . 108.11(8) ?
N2 C13 H13 . . 105.2 ?
C14 C13 H13 . . 105.2 ?
C18 C13 H13 . . 105.2 ?
C15 C14 C13 . . 109.09(9) ?
C15 C14 H14A . . 109.9 ?
C13 C14 H14A . . 109.9 ?
C15 C14 H14B . . 109.9 ?
C13 C14 H14B . . 109.9 ?
H14A C14 H14B . . 108.3 ?
C16 C15 C14 . . 111.56(10) ?
C16 C15 H15A . . 109.3 ?
C14 C15 H15A . . 109.3 ?
C16 C15 H15B . . 109.3 ?
C14 C15 H15B . . 109.3 ?
H15A C15 H15B . . 108.0 ?
C15 C16 C17 . . 111.14(9) ?
C15 C16 H16A . . 109.4 ?
C17 C16 H16A . . 109.4 ?
C15 C16 H16B . . 109.4 ?
C17 C16 H16B . . 109.4 ?
H16A C16 H16B . . 108.0 ?
C16 C17 C18 . . 111.22(9) ?
C16 C17 H17A . . 109.4 ?
C18 C17 H17A . . 109.4 ?
C16 C17 H17B . . 109.4 ?
C18 C17 H17B . . 109.4 ?
H17A C17 H17B . . 108.0 ?
C17 C18 C13 . . 111.56(9) ?
C17 C18 H18A . . 109.3 ?
C13 C18 H18A . . 109.3 ?
C17 C18 H18B . . 109.3 ?
C13 C18 H18B . . 109.3 ?
H18A C18 H18B . . 108.0 ?
N2 C19 C24 . . 117.00(8) ?
N2 C19 C20 . . 113.57(8) ?
C24 C19 C20 . . 108.71(9) ?
N2 C19 H19 . . 105.5 ?
C24 C19 H19 . . 105.5 ?
C20 C19 H19 . . 105.5 ?
C21 C20 C19 . . 110.56(9) ?
C21 C20 H20A . . 109.5 ?
C19 C20 H20A . . 109.5 ?
C21 C20 H20B . . 109.5 ?
C19 C20 H20B . . 109.5 ?
H20A C20 H20B . . 108.1 ?
C22 C21 C20 . . 111.17(10) ?
C22 C21 H21A . . 109.4 ?
C20 C21 H21A . . 109.4 ?
C22 C21 H21B . . 109.4 ?
C20 C21 H21B . . 109.4 ?
H21A C21 H21B . . 108.0 ?
C21 C22 C23 . . 110.81(10) ?
C21 C22 H22A . . 109.5 ?
C23 C22 H22A . . 109.5 ?
C21 C22 H22B . . 109.5 ?
C23 C22 H22B . . 109.5 ?
H22A C22 H22B . . 108.1 ?
C22 C23 C24 . . 111.85(10) ?
C22 C23 H23A . . 109.2 ?
C24 C23 H23A . . 109.2 ?
C22 C23 H23B . . 109.2 ?
C24 C23 H23B . . 109.2 ?
H23A C23 H23B . . 107.9 ?
C23 C24 C19 . . 110.05(9) ?
C23 C24 H24A . . 109.7 ?
C19 C24 H24A . . 109.7 ?
C23 C24 H24B . . 109.7 ?
C19 C24 H24B . . 109.7 ?
H24A C24 H24B . . 108.2 ?
N3 C25A C26A . . 112.57(11) ?
N3 C25A C30A . . 112.41(12) ?
C26A C25A C30A . . 109.72(14) ?
N3 C25A H25A . . 107.3 ?
C26A C25A H25A . . 107.3 ?
C30A C25A H25A . . 107.3 ?
C25A C26A C27A . . 111.14(13) ?
C25A C26A H26A . . 109.4 ?
C27A C26A H26A . . 109.4 ?
C25A C26A H26B . . 109.4 ?
C27A C26A H26B . . 109.4 ?
H26A C26A H26B . . 108.0 ?
C28A C27A C26A . . 112.36(19) ?
C28A C27A H27A . . 109.1 ?
C26A C27A H27A . . 109.1 ?
C28A C27A H27B . . 109.1 ?
C26A C27A H27B . . 109.1 ?
H27A C27A H27B . . 107.9 ?
C27A C28A C29A . . 110.86(15) ?
C27A C28A H28A . . 109.5 ?
C29A C28A H28A . . 109.5 ?
C27A C28A H28B . . 109.5 ?
C29A C28A H28B . . 109.5 ?
H28A C28A H28B . . 108.1 ?
C28A C29A C30A . . 111.36(16) ?
C28A C29A H29A . . 109.4 ?
C30A C29A H29A . . 109.4 ?
C28A C29A H29B . . 109.4 ?
C30A C29A H29B . . 109.4 ?
H29A C29A H29B . . 108.0 ?
C29A C30A C25A . . 110.52(16) ?
C29A C30A H30A . . 109.5 ?
C25A C30A H30A . . 109.5 ?
C29A C30A H30B . . 109.5 ?
C25A C30A H30B . . 109.5 ?
H30A C30A H30B . . 108.1 ?
C30B C25B N3 . . 114.7(10) ?
C30B C25B C26B . . 108.0(12) ?
N3 C25B C26B . . 113.5(9) ?
C30B C25B Ti1 . . 116.8(9) ?
N3 C25B Ti1 . . 44.9(3) ?
C26B C25B Ti1 . . 135.1(7) ?
C30B C25B H25B . . 106.7 ?
N3 C25B H25B . . 106.7 ?
C26B C25B H25B . . 106.7 ?
Ti1 C25B H25B . . 63.1 ?
C25B C26B C27B . . 114.3(11) ?
C25B C26B H26C . . 108.7 ?
C27B C26B H26C . . 108.7 ?
C25B C26B H26D . . 108.7 ?
C27B C26B H26D . . 108.7 ?
H26C C26B H26D . . 107.6 ?
C26B C27B C28B . . 104.7(14) ?
C26B C27B H27C . . 110.8 ?
C28B C27B H27C . . 110.8 ?
C26B C27B H27D . . 110.8 ?
C28B C27B H27D . . 110.8 ?
H27C C27B H27D . . 108.9 ?
C29B C28B C27B . . 115.4(14) ?
C29B C28B H28C . . 108.4 ?
C27B C28B H28C . . 108.4 ?
C29B C28B H28D . . 108.4 ?
C27B C28B H28D . . 108.4 ?
H28C C28B H28D . . 107.5 ?
C28B C29B C30B . . 106.6(13) ?
C28B C29B H29C . . 110.4 ?
C30B C29B H29C . . 110.4 ?
C28B C29B H29D . . 110.4 ?
C30B C29B H29D . . 110.4 ?
H29C C29B H29D . . 108.6 ?
C25B C30B C29B . . 118.2(12) ?
C25B C30B H30C . . 107.8 ?
C29B C30B H30C . . 107.8 ?
C25B C30B H30D . . 107.8 ?
C29B C30B H30D . . 107.8 ?
H30C C30B H30D . . 107.1 ?
N3 C31 C36 . . 114.31(10) ?
N3 C31 C32 . . 112.44(9) ?
C36 C31 C32 . . 110.93(9) ?
N3 C31 H31 . . 106.2 ?
C36 C31 H31 . . 106.2 ?
C32 C31 H31 . . 106.2 ?
C33 C32 C31 . . 110.78(11) ?
C33 C32 H32A . . 109.5 ?
C31 C32 H32A . . 109.5 ?
C33 C32 H32B . . 109.5 ?
C31 C32 H32B . . 109.5 ?
H32A C32 H32B . . 108.1 ?
C34 C33 C32 . . 111.18(12) ?
C34 C33 H33A . . 109.4 ?
C32 C33 H33A . . 109.4 ?
C34 C33 H33B . . 109.4 ?
C32 C33 H33B . . 109.4 ?
H33A C33 H33B . . 108.0 ?
C35 C34 C33 . . 110.63(12) ?
C35 C34 H34A . . 109.5 ?
C33 C34 H34A . . 109.5 ?
C35 C34 H34B . . 109.5 ?
C33 C34 H34B . . 109.5 ?
H34A C34 H34B . . 108.1 ?
C34 C35 C36 . . 111.62(12) ?
C34 C35 H35A . . 109.3 ?
C36 C35 H35A . . 109.3 ?
C34 C35 H35B . . 109.3 ?
C36 C35 H35B . . 109.3 ?
H35A C35 H35B . . 108.0 ?
C31 C36 C35 . . 110.55(11) ?
C31 C36 H36A . . 109.5 ?
C35 C36 H36A . . 109.5 ?
C31 C36 H36B . . 109.5 ?
C35 C36 H36B . . 109.5 ?
H36A C36 H36B . . 108.1 ?
C38 C37 C42 . . 120.06(10) ?
C38 C37 P1 . . 118.21(9) ?
C42 C37 P1 . . 121.55(9) ?
C39 C38 C37 . . 120.02(12) ?
C39 C38 H38 . . 120.0 ?
C37 C38 H38 . . 120.0 ?
C38 C39 C40 . . 119.91(13) ?
C38 C39 H39 . . 120.0 ?
C40 C39 H39 . . 120.0 ?
C41 C40 C39 . . 120.19(12) ?
C41 C40 H40 . . 119.9 ?
C39 C40 H40 . . 119.9 ?
C40 C41 C42 . . 120.62(12) ?
C40 C41 H41 . . 119.7 ?
C42 C41 H41 . . 119.7 ?
C41 C42 C37 . . 119.19(12) ?
C41 C42 H42 . . 120.4 ?
C37 C42 H42 . . 120.4 ?
C44 C43 C48 . . 119.93(10) ?
C44 C43 P1 . . 120.26(8) ?
C48 C43 P1 . . 119.79(8) ?
C45 C44 C43 . . 119.82(11) ?
C45 C44 H44 . . 120.1 ?
C43 C44 H44 . . 120.1 ?
C46 C45 C44 . . 119.83(11) ?
C46 C45 H45 . . 120.1 ?
C44 C45 H45 . . 120.1 ?
C47 C46 C45 . . 120.68(11) ?
C47 C46 H46 . . 119.7 ?
C45 C46 H46 . . 119.7 ?
C46 C47 C48 . . 119.85(12) ?
C46 C47 H47 . . 120.1 ?
C48 C47 H47 . . 120.1 ?
C47 C48 C43 . . 119.88(11) ?
C47 C48 H48 . . 120.1 ?
C43 C48 H48 . . 120.1 ?
C54 C49 C50 . . 119.81(10) ?
C54 C49 P1 . . 122.14(8) ?
C50 C49 P1 . . 117.93(8) ?
C51 C50 C49 . . 120.17(10) ?
C51 C50 H50 . . 119.9 ?
C49 C50 H50 . . 119.9 ?
C50 C51 C52 . . 119.73(11) ?
C50 C51 H51 . . 120.1 ?
C52 C51 H51 . . 120.1 ?
C53 C52 C51 . . 120.38(11) ?
C53 C52 H52 . . 119.8 ?
C51 C52 H52 . . 119.8 ?
C52 C53 C54 . . 120.30(11) ?
C52 C53 H53 . . 119.8 ?
C54 C53 H53 . . 119.8 ?
C53 C54 C49 . . 119.56(11) ?
C53 C54 H54 . . 120.2 ?
C49 C54 H54 . . 120.2 ?
C56 C55 C60 . . 112.93(13) ?
C56 C55 B1 . . 127.02(12) ?
C60 C55 B1 . . 119.62(13) ?
F1 C56 C55 . . 120.93(13) ?
F1 C56 C57 . . 115.29(14) ?
C55 C56 C57 . . 123.78(15) ?
F2 C57 C58 . . 120.30(15) ?
F2 C57 C56 . . 119.89(16) ?
C58 C57 C56 . . 119.80(16) ?
F3 C58 C59 . . 120.72(17) ?
F3 C58 C57 . . 120.26(18) ?
C59 C58 C57 . . 119.02(14) ?
F4 C59 C58 . . 119.65(15) ?
F4 C59 C60 . . 121.14(17) ?
C58 C59 C60 . . 119.21(15) ?
F5 C60 C59 . . 115.31(14) ?
F5 C60 C55 . . 119.60(13) ?
C59 C60 C55 . . 125.09(15) ?
C66 C61 C62 . . 113.23(11) ?
C66 C61 B1 . . 120.19(11) ?
C62 C61 B1 . . 126.56(12) ?
F6 C62 C63 . . 115.29(12) ?
F6 C62 C61 . . 120.66(12) ?
C63 C62 C61 . . 124.04(13) ?
F7 C63 C64 . . 119.77(13) ?
F7 C63 C62 . . 120.45(14) ?
C64 C63 C62 . . 119.78(12) ?
F8 C64 C63 . . 121.14(13) ?
F8 C64 C65 . . 120.19(14) ?
C63 C64 C65 . . 118.68(12) ?
F9 C65 C64 . . 119.33(12) ?
F9 C65 C66 . . 120.96(12) ?
C64 C65 C66 . . 119.71(13) ?
F10 C66 C65 . . 115.29(12) ?
F10 C66 C61 . . 120.15(11) ?
C65 C66 C61 . . 124.55(12) ?
C68 C67 C72 . . 113.09(11) ?
C68 C67 B1 . . 124.27(11) ?
C72 C67 B1 . . 122.64(11) ?
F11 C68 C69 . . 115.05(12) ?
F11 C68 C67 . . 120.43(11) ?
C69 C68 C67 . . 124.51(12) ?
F12 C69 C70 . . 119.48(12) ?
F12 C69 C68 . . 121.00(13) ?
C70 C69 C68 . . 119.51(13) ?
F13 C70 C71 . . 120.72(13) ?
F13 C70 C69 . . 120.45(13) ?
C71 C70 C69 . . 118.81(12) ?
F14 C71 C70 . . 119.92(12) ?
F14 C71 C72 . . 120.29(14) ?
C70 C71 C72 . . 119.79(13) ?
F15 C72 C71 . . 114.88(12) ?
F15 C72 C67 . . 120.83(12) ?
C71 C72 C67 . . 124.26(13) ?
B1 C73 H73A . . 109.5 ?
B1 C73 H73B . . 109.5 ?
H73A C73 H73B . . 109.5 ?
B1 C73 H73C . . 109.5 ?
H73A C73 H73C . . 109.5 ?
H73B C73 H73C . . 109.5 ?
C73 B1 C55 . . 105.79(11) ?
C73 B1 C61 . . 108.25(10) ?
C55 B1 C61 . . 111.81(10) ?
C73 B1 C67 . . 110.26(10) ?
C55 B1 C67 . . 111.47(10) ?
C61 B1 C67 . . 109.17(10) ?
C75A C74A C79A . . 116.4(2) ?
C75A C74A C80A . . 124.4(3) ?
C79A C74A C80A . . 119.2(3) ?
C76A C75A C74A . . 122.5(3) ?
C76A C75A H75A . . 118.8 ?
C74A C75A H75A . . 118.8 ?
C77A C76A C75A . . 121.5(3) ?
C77A C76A H76A . . 119.3 ?
C75A C76A H76A . . 119.3 ?
C78A C77A C76A . . 120.6(3) ?
C78A C77A H77A . . 119.7 ?
C76A C77A H77A . . 119.7 ?
C77A C78A C79A . . 121.3(3) ?
C77A C78A H78A . . 119.4 ?
C79A C78A H78A . . 119.4 ?
C78A C79A C74A . . 117.8(2) ?
C78A C79A H79A . . 121.1 ?
C74A C79A H79A . . 121.1 ?
C74A C80A H80A . . 109.5 ?
C74A C80A H80B . . 109.5 ?
H80A C80A H80B . . 109.5 ?
C74A C80A H80C . . 109.5 ?
H80A C80A H80C . . 109.5 ?
H80B C80A H80C . . 109.5 ?
C80B C74B C75B . . 116.6(9) ?
C80B C74B C79B . . 123.4(9) ?
C75B C74B C79B . . 120.0 ?
C74B C75B C76B . . 120.0 ?
C74B C75B H75B . . 120.0 ?
C76B C75B H75B . . 120.0 ?
C77B C76B C75B . . 120.0 ?
C77B C76B H76B . . 120.0 ?
C75B C76B H76B . . 120.0 ?
C76B C77B C78B . . 120.0 ?
C76B C77B H77B . . 120.0 ?
C78B C77B H77B . . 120.0 ?
C79B C78B C77B . . 120.0 ?
C79B C78B H78B . . 120.0 ?
C77B C78B H78B . . 120.0 ?
C78B C79B C74B . . 120.0 ?
C78B C79B H79B . . 120.0 ?
C74B C79B H79B . . 120.0 ?
C74B C80B H80D . . 109.5 ?
C74B C80B H80E . . 109.5 ?
H80D C80B H80E . . 109.5 ?
C74B C80B H80F . . 109.5 ?
H80D C80B H80F . . 109.5 ?
H80E C80B H80F . . 109.5 ?
C86 C81 C82 . . 117.0(7) ?
C86 C81 C87 . . 120.2(6) ?
C82 C81 C87 . . 122.8(7) ?
C81 C82 C83 . . 120.4(9) ?
C81 C82 H82 . . 119.8 ?
C83 C82 H82 . . 119.8 ?
C84 C83 C82 . . 120.2(7) ?
C84 C83 H83 . . 119.9 ?
C82 C83 H83 . . 119.9 ?
C83 C84 C85 . . 119.6(6) ?
C83 C84 H84 . . 120.2 ?
C85 C84 H84 . . 120.2 ?
C86 C85 C84 . . 118.9(6) ?
C86 C85 H85 . . 120.6 ?
C84 C85 H85 . . 120.6 ?
C85 C86 C81 . . 123.9(7) ?
C85 C86 H86 . . 118.0 ?
C81 C86 H86 . . 118.0 ?
C81 C87 H87A . . 109.5 ?
C81 C87 H87B . . 109.5 ?
H87A C87 H87B . . 109.5 ?
C81 C87 H87C . . 109.5 ?
H87A C87 H87C . . 109.5 ?
H87B C87 H87C . . 109.5 ?

loop_
_geom_bond_atom_site_label_1
_geom_bond_atom_site_label_2
_geom_bond_site_symmetry_2
_geom_bond_distance
_geom_bond_publ_flag
Ti1 N1 . 1.9009(9) ?
Ti1 N2 . 1.9047(9) ?
Ti1 N3 . 1.9102(9) ?
Ti1 O1 . 1.9782(8) ?
Ti1 C25B . 2.644(11) ?
P1 O1 . 1.5269(8) ?
P1 C37 . 1.7845(11) ?
P1 C49 . 1.7884(10) ?
P1 C43 . 1.7889(11) ?
N1 C7 . 1.4786(13) ?
N1 C1 . 1.4898(14) ?
N2 C19 . 1.4784(13) ?
N2 C13 . 1.4794(13) ?
N3 C25B . 1.470(10) ?
N3 C31 . 1.4866(14) ?
N3 C25A . 1.4914(15) ?
C1 C2 . 1.5331(16) ?
C1 C6 . 1.5405(16) ?
C1 H1 . 1.0000 ?
C2 C3 . 1.5267(19) ?
C2 H2A . 0.9900 ?
C2 H2B . 0.9900 ?
C3 C4 . 1.521(2) ?
C3 H3A . 0.9900 ?
C3 H3B . 0.9900 ?
C4 C5 . 1.528(2) ?
C4 H4A . 0.9900 ?
C4 H4B . 0.9900 ?
C5 C6 . 1.5336(17) ?
C5 H5A . 0.9900 ?
C5 H5B . 0.9900 ?
C6 H6A . 0.9900 ?
C6 H6B . 0.9900 ?
C7 C12 . 1.5186(16) ?
C7 C8 . 1.5283(16) ?
C7 H7 . 1.0000 ?
C8 C9 . 1.5286(17) ?
C8 H8A . 0.9900 ?
C8 H8B . 0.9900 ?
C9 C10 . 1.525(2) ?
C9 H9A . 0.9900 ?
C9 H9B . 0.9900 ?
C10 C11 . 1.532(2) ?
C10 H10A . 0.9900 ?
C10 H10B . 0.9900 ?
C11 C12 . 1.5239(17) ?
C11 H11A . 0.9900 ?
C11 H11B . 0.9900 ?
C12 H12A . 0.9900 ?
C12 H12B . 0.9900 ?
C13 C14 . 1.5376(14) ?
C13 C18 . 1.5407(15) ?
C13 H13 . 1.0000 ?
C14 C15 . 1.5327(16) ?
C14 H14A . 0.9900 ?
C14 H14B . 0.9900 ?
C15 C16 . 1.5265(19) ?
C15 H15A . 0.9900 ?
C15 H15B . 0.9900 ?
C16 C17 . 1.5267(17) ?
C16 H16A . 0.9900 ?
C16 H16B . 0.9900 ?
C17 C18 . 1.5280(15) ?
C17 H17A . 0.9900 ?
C17 H17B . 0.9900 ?
C18 H18A . 0.9900 ?
C18 H18B . 0.9900 ?
C19 C24 . 1.5340(15) ?
C19 C20 . 1.5379(15) ?
C19 H19 . 1.0000 ?
C20 C21 . 1.5305(15) ?
C20 H20A . 0.9900 ?
C20 H20B . 0.9900 ?
C21 C22 . 1.5260(17) ?
C21 H21A . 0.9900 ?
C21 H21B . 0.9900 ?
C22 C23 . 1.5262(19) ?
C22 H22A . 0.9900 ?
C22 H22B . 0.9900 ?
C23 C24 . 1.5313(16) ?
C23 H23A . 0.9900 ?
C23 H23B . 0.9900 ?
C24 H24A . 0.9900 ?
C24 H24B . 0.9900 ?
C25A C26A . 1.524(2) ?
C25A C30A . 1.546(2) ?
C25A H25A . 1.0000 ?
C26A C27A . 1.538(2) ?
C26A H26A . 0.9900 ?
C26A H26B . 0.9900 ?
C27A C28A . 1.512(4) ?
C27A H27A . 0.9900 ?
C27A H27B . 0.9900 ?
C28A C29A . 1.512(3) ?
C28A H28A . 0.9900 ?
C28A H28B . 0.9900 ?
C29A C30A . 1.536(2) ?
C29A H29A . 0.9900 ?
C29A H29B . 0.9900 ?
C30A H30A . 0.9900 ?
C30A H30B . 0.9900 ?
C25B C30B . 1.420(19) ?
C25B C26B . 1.513(17) ?
C25B H25B . 1.0000 ?
C26B C27B . 1.53(2) ?
C26B H26C . 0.9900 ?
C26B H26D . 0.9900 ?
C27B C28B . 1.60(2) ?
C27B H27C . 0.9900 ?
C27B H27D . 0.9900 ?
C28B C29B . 1.48(2) ?
C28B H28C . 0.9900 ?
C28B H28D . 0.9900 ?
C29B C30B . 1.53(2) ?
C29B H29C . 0.9900 ?
C29B H29D . 0.9900 ?
C30B H30C . 0.9900 ?
C30B H30D . 0.9900 ?
C31 C36 . 1.5295(16) ?
C31 C32 . 1.5363(17) ?
C31 H31 . 1.0000 ?
C32 C33 . 1.5357(18) ?
C32 H32A . 0.9900 ?
C32 H32B . 0.9900 ?
C33 C34 . 1.519(2) ?
C33 H33A . 0.9900 ?
C33 H33B . 0.9900 ?
C34 C35 . 1.514(2) ?
C34 H34A . 0.9900 ?
C34 H34B . 0.9900 ?
C35 C36 . 1.5324(19) ?
C35 H35A . 0.9900 ?
C35 H35B . 0.9900 ?
C36 H36A . 0.9900 ?
C36 H36B . 0.9900 ?
C37 C38 . 1.3968(16) ?
C37 C42 . 1.3981(16) ?
C38 C39 . 1.3888(17) ?
C38 H38 . 0.9500 ?
C39 C40 . 1.389(2) ?
C39 H39 . 0.9500 ?
C40 C41 . 1.384(2) ?
C40 H40 . 0.9500 ?
C41 C42 . 1.3936(17) ?
C41 H41 . 0.9500 ?
C42 H42 . 0.9500 ?
C43 C44 . 1.3984(15) ?
C43 C48 . 1.3998(15) ?
C44 C45 . 1.3904(16) ?
C44 H44 . 0.9500 ?
C45 C46 . 1.3903(19) ?
C45 H45 . 0.9500 ?
C46 C47 . 1.3874(19) ?
C46 H46 . 0.9500 ?
C47 C48 . 1.3897(16) ?
C47 H47 . 0.9500 ?
C48 H48 . 0.9500 ?
C49 C54 . 1.3942(15) ?
C49 C50 . 1.3989(15) ?
C50 C51 . 1.3867(16) ?
C50 H50 . 0.9500 ?
C51 C52 . 1.3881(17) ?
C51 H51 . 0.9500 ?
C52 C53 . 1.3849(19) ?
C52 H52 . 0.9500 ?
C53 C54 . 1.3916(17) ?
C53 H53 . 0.9500 ?
C54 H54 . 0.9500 ?
F1 C56 . 1.3548(19) ?
F2 C57 . 1.343(2) ?
F3 C58 . 1.3488(18) ?
F4 C59 . 1.3436(19) ?
F5 C60 . 1.3473(19) ?
F6 C62 . 1.3490(17) ?
F7 C63 . 1.3470(16) ?
F8 C64 . 1.3386(15) ?
F9 C65 . 1.3442(16) ?
F10 C66 . 1.3531(14) ?
F11 C68 . 1.3488(15) ?
F12 C69 . 1.3451(17) ?
F13 C70 . 1.3420(15) ?
F14 C71 . 1.3458(16) ?
F15 C72 . 1.3476(17) ?
C55 C56 . 1.379(2) ?
C55 C60 . 1.398(2) ?
C55 B1 . 1.6526(19) ?
C56 C57 . 1.398(2) ?
C57 C58 . 1.371(3) ?
C58 C59 . 1.369(3) ?
C59 C60 . 1.374(2) ?
C61 C66 . 1.3887(18) ?
C61 C62 . 1.3932(17) ?
C61 B1 . 1.6545(18) ?
C62 C63 . 1.389(2) ?
C63 C64 . 1.376(2) ?
C64 C65 . 1.376(2) ?
C65 C66 . 1.3823(18) ?
C67 C68 . 1.3925(18) ?
C67 C72 . 1.3936(17) ?
C67 B1 . 1.6573(18) ?
C68 C69 . 1.3856(18) ?
C69 C70 . 1.377(2) ?
C70 C71 . 1.376(2) ?
C71 C72 . 1.3849(19) ?
C73 B1 . 1.649(2) ?
C73 H73A . 0.9800 ?
C73 H73B . 0.9800 ?
C73 H73C . 0.9800 ?
C74A C75A . 1.364(3) ?
C74A C79A . 1.435(4) ?
C74A C80A . 1.496(4) ?
C75A C76A . 1.356(5) ?
C75A H75A . 0.9500 ?
C76A C77A . 1.326(5) ?
C76A H76A . 0.9500 ?
C77A C78A . 1.318(5) ?
C77A H77A . 0.9500 ?
C78A C79A . 1.425(4) ?
C78A H78A . 0.9500 ?
C79A H79A . 0.9500 ?
C80A H80A . 0.9800 ?
C80A H80B . 0.9800 ?
C80A H80C . 0.9800 ?
C74B C80B . 1.336(19) ?
C74B C75B . 1.3900 ?
C74B C79B . 1.3900 ?
C75B C76B . 1.3900 ?
C75B H75B . 0.9500 ?
C76B C77B . 1.3900 ?
C76B H76B . 0.9500 ?
C77B C78B . 1.3900 ?
C77B H77B . 0.9500 ?
C78B C79B . 1.3900 ?
C78B H78B . 0.9500 ?
C79B H79B . 0.9500 ?
C80B H80D . 0.9800 ?
C80B H80E . 0.9800 ?
C80B H80F . 0.9800 ?
C81 C86 . 1.375(8) ?
C81 C82 . 1.389(12) ?
C81 C87 . 1.509(9) ?
C82 C83 . 1.405(13) ?
C82 H82 . 0.9500 ?
C83 C84 . 1.377(11) ?
C83 H83 . 0.9500 ?
C84 C85 . 1.387(9) ?
C84 H84 . 0.9500 ?
C85 C86 . 1.364(7) ?
C85 H85 . 0.9500 ?
C86 H86 . 0.9500 ?
C87 H87A . 0.9800 ?
C87 H87B . 0.9800 ?
C87 H87C . 0.9800 ?

loop_
_geom_hbond_atom_site_label_D
_geom_hbond_atom_site_label_H
_geom_hbond_atom_site_label_A
_geom_hbond_site_symmetry_A
_geom_hbond_distance_DH
_geom_hbond_distance_HA
_geom_hbond_distance_DA
_geom_hbond_angle_DHA
_geom_hbond_publ_flag
C28B H28C F11 1_465 0.99 2.27 2.962(19) 126.2 yes
C39 H39 F4 2_665 0.95 2.50 3.2194(16) 132.5 yes
C76A H76A F5 . 0.95 2.45 3.376(3) 164.8 yes
C84 H84 F1 1_455 0.95 2.45 3.331(9) 154.4 yes
C26B H26D F6 1_465 0.99 2.55 3.446(13) 149.7 yes
C35 H35A F3 1_465 0.99 2.55 3.4738(18) 154.5 yes

loop_
_geom_torsion_atom_site_label_1
_geom_torsion_atom_site_label_2
_geom_torsion_atom_site_label_3
_geom_torsion_atom_site_label_4
_geom_torsion_site_symmetry_1
_geom_torsion_site_symmetry_2
_geom_torsion_site_symmetry_3
_geom_torsion_site_symmetry_4
_geom_torsion
_geom_torsion_publ_flag
C7 N1 C1 C2 . . . . 58.41(12) ?
Ti1 N1 C1 C2 . . . . -124.07(8) ?
C7 N1 C1 C6 . . . . -67.55(11) ?
Ti1 N1 C1 C6 . . . . 109.97(8) ?
N1 C1 C2 C3 . . . . -179.98(10) ?
C6 C1 C2 C3 . . . . -53.58(14) ?
C1 C2 C3 C4 . . . . 58.10(15) ?
C2 C3 C4 C5 . . . . -58.42(17) ?
C3 C4 C5 C6 . . . . 55.58(17) ?
C4 C5 C6 C1 . . . . -52.73(15) ?
N1 C1 C6 C5 . . . . 178.78(9) ?
C2 C1 C6 C5 . . . . 51.19(13) ?
C1 N1 C7 C12 . . . . 130.48(10) ?
Ti1 N1 C7 C12 . . . . -46.11(14) ?
C1 N1 C7 C8 . . . . -105.34(10) ?
Ti1 N1 C7 C8 . . . . 78.07(13) ?
N1 C7 C8 C9 . . . . 179.58(10) ?
C12 C7 C8 C9 . . . . -55.82(13) ?
C7 C8 C9 C10 . . . . 56.39(14) ?
C8 C9 C10 C11 . . . . -55.34(15) ?
C9 C10 C11 C12 . . . . 54.50(15) ?
N1 C7 C12 C11 . . . . -178.84(10) ?
C8 C7 C12 C11 . . . . 55.73(13) ?
C10 C11 C12 C7 . . . . -55.42(14) ?
C19 N2 C13 C14 . . . . 51.99(13) ?
Ti1 N2 C13 C14 . . . . -133.41(8) ?
C19 N2 C13 C18 . . . . -76.47(11) ?
Ti1 N2 C13 C18 . . . . 98.14(8) ?
N2 C13 C14 C15 . . . . 168.15(9) ?
C18 C13 C14 C15 . . . . -60.80(11) ?
C13 C14 C15 C16 . . . . 59.84(12) ?
C14 C15 C16 C17 . . . . -55.31(13) ?
C15 C16 C17 C18 . . . . 52.62(13) ?
C16 C17 C18 C13 . . . . -55.87(13) ?
N2 C13 C18 C17 . . . . -166.78(9) ?
C14 C13 C18 C17 . . . . 59.77(11) ?
C13 N2 C19 C24 . . . . 45.86(13) ?
Ti1 N2 C19 C24 . . . . -127.55(9) ?
C13 N2 C19 C20 . . . . -82.09(11) ?
Ti1 N2 C19 C20 . . . . 104.49(10) ?
N2 C19 C20 C21 . . . . -168.06(9) ?
C24 C19 C20 C21 . . . . 59.82(11) ?
C19 C20 C21 C22 . . . . -57.77(13) ?
C20 C21 C22 C23 . . . . 54.34(14) ?
C21 C22 C23 C24 . . . . -54.56(14) ?
C22 C23 C24 C19 . . . . 57.59(14) ?
N2 C19 C24 C23 . . . . 170.40(9) ?
C20 C19 C24 C23 . . . . -59.33(12) ?
C31 N3 C25A C26A . . . . 132.12(13) ?
Ti1 N3 C25A C26A . . . . -47.27(15) ?
C31 N3 C25A C30A . . . . -103.37(15) ?
Ti1 N3 C25A C30A . . . . 77.24(15) ?
N3 C25A C26A C27A . . . . -178.33(17) ?
C30A C25A C26A C27A . . . . 55.7(2) ?
C25A C26A C27A C28A . . . . -55.3(2) ?
C26A C27A C28A C29A . . . . 54.7(2) ?
C27A C28A C29A C30A . . . . -55.9(2) ?
C28A C29A C30A C25A . . . . 57.6(2) ?
N3 C25A C30A C29A . . . . 176.84(15) ?
C26A C25A C30A C29A . . . . -57.1(2) ?
C31 N3 C25B C30B . . . . -81.1(12) ?
Ti1 N3 C25B C30B . . . . 104.0(11) ?
C31 N3 C25B C26B . . . . 43.7(12) ?
Ti1 N3 C25B C26B . . . . -131.2(9) ?
C31 N3 C25B Ti1 . . . . 174.9(5) ?
C30B C25B C26B C27B . . . . -58.3(16) ?
N3 C25B C26B C27B . . . . 173.4(11) ?
Ti1 C25B C26B C27B . . . . 124.5(12) ?
C25B C26B C27B C28B . . . . 55.6(16) ?
C26B C27B C28B C29B . . . . -54.7(19) ?
C27B C28B C29B C30B . . . . 52.4(18) ?
N3 C25B C30B C29B . . . . -175.2(11) ?
C26B C25B C30B C29B . . . . 57.2(17) ?
Ti1 C25B C30B C29B . . . . -125.0(12) ?
C28B C29B C30B C25B . . . . -55.2(19) ?
C25B N3 C31 C36 . . . . 62.0(6) ?
C25A N3 C31 C36 . . . . 56.63(13) ?
Ti1 N3 C31 C36 . . . . -123.97(9) ?
C25B N3 C31 C32 . . . . -65.6(6) ?
C25A N3 C31 C32 . . . . -71.00(12) ?
Ti1 N3 C31 C32 . . . . 108.39(9) ?
N3 C31 C32 C33 . . . . -175.13(10) ?
C36 C31 C32 C33 . . . . 55.46(14) ?
C31 C32 C33 C34 . . . . -56.05(16) ?
C32 C33 C34 C35 . . . . 56.64(18) ?
C33 C34 C35 C36 . . . . -57.00(17) ?
N3 C31 C36 C35 . . . . 176.15(10) ?
C32 C31 C36 C35 . . . . -55.44(14) ?
C34 C35 C36 C31 . . . . 56.51(15) ?
O1 P1 C37 C38 . . . . 50.49(10) ?
C49 P1 C37 C38 . . . . -71.25(10) ?
C43 P1 C37 C38 . . . . 173.67(9) ?
O1 P1 C37 C42 . . . . -134.34(9) ?
C49 P1 C37 C42 . . . . 103.92(10) ?
C43 P1 C37 C42 . . . . -11.16(11) ?
C42 C37 C38 C39 . . . . -0.81(18) ?
P1 C37 C38 C39 . . . . 174.43(10) ?
C37 C38 C39 C40 . . . . 1.0(2) ?
C38 C39 C40 C41 . . . . -0.4(2) ?
C39 C40 C41 C42 . . . . -0.4(2) ?
C40 C41 C42 C37 . . . . 0.64(19) ?
C38 C37 C42 C41 . . . . -0.02(17) ?
P1 C37 C42 C41 . . . . -175.10(9) ?
O1 P1 C43 C44 . . . . 34.36(10) ?
C37 P1 C43 C44 . . . . -89.57(9) ?
C49 P1 C43 C44 . . . . 154.41(9) ?
O1 P1 C43 C48 . . . . -144.50(9) ?
C37 P1 C43 C48 . . . . 91.57(10) ?
C49 P1 C43 C48 . . . . -24.44(10) ?
C48 C43 C44 C45 . . . . 0.92(16) ?
P1 C43 C44 C45 . . . . -177.93(9) ?
C43 C44 C45 C46 . . . . -0.72(17) ?
C44 C45 C46 C47 . . . . 0.05(18) ?
C45 C46 C47 C48 . . . . 0.42(19) ?
C46 C47 C48 C43 . . . . -0.21(19) ?
C44 C43 C48 C47 . . . . -0.46(17) ?
P1 C43 C48 C47 . . . . 178.40(9) ?
O1 P1 C49 C54 . . . . -126.81(9) ?
C37 P1 C49 C54 . . . . -4.38(11) ?
C43 P1 C49 C54 . . . . 113.25(10) ?
O1 P1 C49 C50 . . . . 57.40(10) ?
C37 P1 C49 C50 . . . . 179.83(9) ?
C43 P1 C49 C50 . . . . -62.54(10) ?
C54 C49 C50 C51 . . . . 2.08(18) ?
P1 C49 C50 C51 . . . . 177.97(9) ?
C49 C50 C51 C52 . . . . -0.50(19) ?
C50 C51 C52 C53 . . . . -1.16(19) ?
C51 C52 C53 C54 . . . . 1.3(2) ?
C52 C53 C54 C49 . . . . 0.3(2) ?
C50 C49 C54 C53 . . . . -1.98(18) ?
P1 C49 C54 C53 . . . . -177.70(10) ?
C60 C55 C56 F1 . . . . -176.31(13) ?
B1 C55 C56 F1 . . . . 11.3(2) ?
C60 C55 C56 C57 . . . . 4.0(2) ?
B1 C55 C56 C57 . . . . -168.41(14) ?
F1 C56 C57 F2 . . . . -2.1(2) ?
C55 C56 C57 F2 . . . . 177.57(14) ?
F1 C56 C57 C58 . . . . 179.28(14) ?
C55 C56 C57 C58 . . . . -1.0(2) ?
F2 C57 C58 F3 . . . . -0.7(2) ?
C56 C57 C58 F3 . . . . 177.93(14) ?
F2 C57 C58 C59 . . . . 179.01(15) ?
C56 C57 C58 C59 . . . . -2.4(2) ?
F3 C58 C59 F4 . . . . 2.8(2) ?
C57 C58 C59 F4 . . . . -176.89(14) ?
F3 C58 C59 C60 . . . . -177.93(14) ?
C57 C58 C59 C60 . . . . 2.4(2) ?
F4 C59 C60 F5 . . . . 1.2(2) ?
C58 C59 C60 F5 . . . . -178.02(13) ?
F4 C59 C60 C55 . . . . -179.72(14) ?
C58 C59 C60 C55 . . . . 1.0(2) ?
C56 C55 C60 F5 . . . . 174.93(13) ?
B1 C55 C60 F5 . . . . -12.0(2) ?
C56 C55 C60 C59 . . . . -4.1(2) ?
B1 C55 C60 C59 . . . . 168.98(13) ?
C66 C61 C62 F6 . . . . -177.12(12) ?
B1 C61 C62 F6 . . . . 4.5(2) ?
C66 C61 C62 C63 . . . . 1.5(2) ?
B1 C61 C62 C63 . . . . -176.94(13) ?
F6 C62 C63 F7 . . . . -1.5(2) ?
C61 C62 C63 F7 . . . . 179.83(13) ?
F6 C62 C63 C64 . . . . 178.06(13) ?
C61 C62 C63 C64 . . . . -0.6(2) ?
F7 C63 C64 F8 . . . . 0.0(2) ?
C62 C63 C64 F8 . . . . -179.56(13) ?
F7 C63 C64 C65 . . . . 179.52(13) ?
C62 C63 C64 C65 . . . . -0.1(2) ?
F8 C64 C65 F9 . . . . -0.36(19) ?
C63 C64 C65 F9 . . . . -179.87(12) ?
F8 C64 C65 C66 . . . . 179.21(12) ?
C63 C64 C65 C66 . . . . -0.30(19) ?
F9 C65 C66 F10 . . . . 2.28(17) ?
C64 C65 C66 F10 . . . . -177.28(11) ?
F9 C65 C66 C61 . . . . -179.08(11) ?
C64 C65 C66 C61 . . . . 1.36(19) ?
C62 C61 C66 F10 . . . . 176.72(11) ?
B1 C61 C66 F10 . . . . -4.76(17) ?
C62 C61 C66 C65 . . . . -1.86(18) ?
B1 C61 C66 C65 . . . . 176.66(11) ?
C72 C67 C68 F11 . . . . -176.85(12) ?
B1 C67 C68 F11 . . . . 3.82(19) ?
C72 C67 C68 C69 . . . . 1.88(19) ?
B1 C67 C68 C69 . . . . -177.45(12) ?
F11 C68 C69 F12 . . . . -2.89(19) ?
C67 C68 C69 F12 . . . . 178.32(12) ?
F11 C68 C69 C70 . . . . 178.23(12) ?
C67 C68 C69 C70 . . . . -0.6(2) ?
F12 C69 C70 F13 . . . . -0.92(19) ?
C68 C69 C70 F13 . . . . 177.98(12) ?
F12 C69 C70 C71 . . . . -179.49(12) ?
C68 C69 C70 C71 . . . . -0.59(19) ?
F13 C70 C71 F14 . . . . 0.4(2) ?
C69 C70 C71 F14 . . . . 178.99(13) ?
F13 C70 C71 C72 . . . . -178.30(12) ?
C69 C70 C71 C72 . . . . 0.3(2) ?
F14 C71 C72 F15 . . . . 4.2(2) ?
C70 C71 C72 F15 . . . . -177.06(13) ?
F14 C71 C72 C67 . . . . -177.46(13) ?
C70 C71 C72 C67 . . . . 1.3(2) ?
C68 C67 C72 F15 . . . . 176.00(12) ?
B1 C67 C72 F15 . . . . -4.7(2) ?
C68 C67 C72 C71 . . . . -2.2(2) ?
B1 C67 C72 C71 . . . . 177.11(13) ?
C56 C55 B1 C73 . . . . 119.27(15) ?
C60 C55 B1 C73 . . . . -52.70(15) ?
C56 C55 B1 C61 . . . . -123.10(14) ?
C60 C55 B1 C61 . . . . 64.93(16) ?
C56 C55 B1 C67 . . . . -0.60(18) ?
C60 C55 B1 C67 . . . . -172.57(11) ?
C66 C61 B1 C73 . . . . -47.07(15) ?
C62 C61 B1 C73 . . . . 131.24(14) ?
C66 C61 B1 C55 . . . . -163.21(11) ?
C62 C61 B1 C55 . . . . 15.09(18) ?
C66 C61 B1 C67 . . . . 72.97(14) ?
C62 C61 B1 C67 . . . . -108.72(14) ?
C68 C67 B1 C73 . . . . 148.88(12) ?
C72 C67 B1 C73 . . . . -30.38(17) ?
C68 C67 B1 C55 . . . . -93.93(14) ?
C72 C67 B1 C55 . . . . 86.80(15) ?
C68 C67 B1 C61 . . . . 30.08(16) ?
C72 C67 B1 C61 . . . . -149.18(12) ?
C79A C74A C75A C76A . . . . 0.1(3) ?
C80A C74A C75A C76A . . . . -177.6(3) ?
C74A C75A C76A C77A . . . . 0.8(4) ?
C75A C76A C77A C78A . . . . -1.5(4) ?
C76A C77A C78A C79A . . . . 1.2(4) ?
C77A C78A C79A C74A . . . . -0.2(3) ?
C75A C74A C79A C78A . . . . -0.4(3) ?
C80A C74A C79A C78A . . . . 177.4(2) ?
C80B C74B C75B C76B . . . . 179.4(11) ?
C79B C74B C75B C76B . . . . 0.0 ?
C74B C75B C76B C77B . . . . 0.0 ?
C75B C76B C77B C78B . . . . 0.0 ?
C76B C77B C78B C79B . . . . 0.0 ?
C77B C78B C79B C74B . . . . 0.0 ?
C80B C74B C79B C78B . . . . -179.4(12) ?
C75B C74B C79B C78B . . . . 0.0 ?
C86 C81 C82 C83 . . . . 1.3(14) ?
C87 C81 C82 C83 . . . . -179.7(8) ?
C81 C82 C83 C84 . . . . -1.3(13) ?
C82 C83 C84 C85 . . . . -0.3(11) ?
C83 C84 C85 C86 . . . . 1.8(10) ?
C84 C85 C86 C81 . . . . -1.7(10) ?
C82 C81 C86 C85 . . . . 0.2(13) ?
C87 C81 C86 C85 . . . . -178.8(7) ?

_cod_database_fobs_code 2244145
